data_7104949
loop_
_publ_author_name
'Reger, Daniel L'
'Horger, Jacob'
'Smith, Mark D'
'Long, Gary J'

_publ_section_title
;
 Homochiral, helical metal-organic framework structures organized by
 strong, non-covalent pi-pi stacking interactions.
;
_journal_issue 41
_journal_name_full 'Chemical communications (Cambridge, England)'
_journal_page_first 6219
_journal_page_last 6221
_journal_paper_doi 10.1039/b916742k
_journal_year 2009
_chemical_absolute_configuration ad
_chemical_formula_moiety 'C46 H38 Cu N10 O10, 4.25(H2 O)'
_chemical_formula_sum 'C46 H46.5 Cu N10 O14.25'
_chemical_formula_weight 1030.97
_chemical_name_systematic
;
?
;
_space_group_IT_number 178
_symmetry_cell_setting hexagonal
_symmetry_space_group_name_Hall 'P 61 2 (0 0 5)'
_symmetry_space_group_name_H-M 'P 61 2 2'
_atom_sites_solution_hydrogens geom
_atom_sites_solution_primary direct
_atom_sites_solution_secondary difmap
_audit_creation_method SHELXL-97
_cell_angle_alpha 90.00
_cell_angle_beta 90.00
_cell_angle_gamma 120.00
_cell_formula_units_Z 6
_cell_length_a 11.2004(3)
_cell_length_b 11.2004(3)
_cell_length_c 62.448(3)
_cell_measurement_reflns_used 8552
_cell_measurement_temperature 150(2)
_cell_measurement_theta_max 22.798
_cell_measurement_theta_min 2.198
_cell_volume 6784.4(4)
_computing_cell_refinement 'SAINT-Plus Version 6.45 (Bruker, 2001)'
_computing_data_collection 'SMART Version 5.625 (Bruker, 2001)'
_computing_data_reduction 'SAINT-Plus Version 6.45 (Bruker, 2001)'
_computing_molecular_graphics various
_computing_publication_material 'SHELXTL Version 6.14 (Bruker, 2000)'
_computing_structure_refinement 'SHELXL-97 (Sheldrick, 1997)'
_computing_structure_solution 'SHELXS-97 (Sheldrick, 1990)'
_diffrn_ambient_temperature 150(2)
_diffrn_measured_fraction_theta_full 1.000
_diffrn_measured_fraction_theta_max 1.000
_diffrn_measurement_device_type 'Bruker SMART APEX CCD diffractometer'
_diffrn_measurement_method 'omega scans'
_diffrn_radiation_monochromator graphite
_diffrn_radiation_source 'fine-focus sealed tube'
_diffrn_radiation_type MoK\a
_diffrn_radiation_wavelength 0.71073
_diffrn_reflns_av_R_equivalents 0.0951
_diffrn_reflns_av_sigmaI/netI 0.0477
_diffrn_reflns_limit_h_max 13
_diffrn_reflns_limit_h_min -13
_diffrn_reflns_limit_k_max 13
_diffrn_reflns_limit_k_min -13
_diffrn_reflns_limit_l_max 74
_diffrn_reflns_limit_l_min -74
_diffrn_reflns_number 73059
_diffrn_reflns_theta_full 25.03
_diffrn_reflns_theta_max 25.03
_diffrn_reflns_theta_min 1.96
_exptl_absorpt_coefficient_mu 0.566
_exptl_absorpt_correction_type none
_exptl_crystal_colour 'light green'
_exptl_crystal_density_diffrn 1.514
_exptl_crystal_density_meas 0
_exptl_crystal_density_method 'not measured'
_exptl_crystal_description 'hexagonal pyramid'
_exptl_crystal_F_000 3213
_exptl_crystal_size_max 0.28
_exptl_crystal_size_mid 0.10
_exptl_crystal_size_min 0.08
_refine_diff_density_max 0.361
_refine_diff_density_min -0.429
_refine_diff_density_rms 0.053
_refine_ls_abs_structure_details 'Flack H D (1983), Acta Cryst. A39, 876-881'
_refine_ls_abs_structure_Flack 0.016(17)
_refine_ls_extinction_method none
_refine_ls_goodness_of_fit_ref 1.042
_refine_ls_hydrogen_treatment constr
_refine_ls_matrix_type full
_refine_ls_number_parameters 326
_refine_ls_number_reflns 4015
_refine_ls_number_restraints 0
_refine_ls_restrained_S_all 1.042
_refine_ls_R_factor_all 0.0496
_refine_ls_R_factor_gt 0.0411
_refine_ls_shift/su_max 0.000
_refine_ls_shift/su_mean 0.000
_refine_ls_structure_factor_coef Fsqd
_refine_ls_weighting_details 'calc w=1/[\s^2^(Fo^2^)+(0.0450P)^2^+0.0000P] where P=(Fo^2^+2Fc^2^)/3'
_refine_ls_weighting_scheme calc
_refine_ls_wR_factor_gt 0.0885
_refine_ls_wR_factor_ref 0.0914
_reflns_number_gt 3479
_reflns_number_total 4015
_reflns_threshold_expression >2sigma(I)
_cod_data_source_file b916742k.txt
_cod_data_source_block 1
_cod_depositor_comments
;
The following automatic conversions were performed:
'_symmetry_cell_setting' value 'Hexagonal' changed to 'hexagonal'
according to '/home/saulius/struct/CIF-dictionaries/cif_core.dic'
dictionary named 'cif_core.dic' version 2.4.1 from 2010-06-29.

Automatic conversion script
Id: cif_fix_enum 1527 2010-12-29 10:47:43Z saulius 
;
_cod_original_sg_symbol_Hall 'P 61 2 (0 0 -1)'
_cod_original_formula_sum 'C46 H46.50 Cu N10 O14.25'
_cod_database_code 7104949

loop_
_symmetry_equiv_pos_as_xyz
'x, y, z'
'-y, x-y, z+1/3'
'-x+y, -x, z+2/3'
'-x, -y, z+1/2'
'y, -x+y, z+5/6'
'x-y, x, z+1/6'
'y, x, -z+1/3'
'x-y, -y, -z'
'-x, -x+y, -z+2/3'
'-y, -x, -z+5/6'
'-x+y, y, -z+1/2'
'x, x-y, -z+1/6'

loop_
_atom_site_label
_atom_site_type_symbol
_atom_site_fract_x
_atom_site_fract_y
_atom_site_fract_z
_atom_site_U_iso_or_equiv
_atom_site_adp_type
_atom_site_occupancy
_atom_site_symmetry_multiplicity
_atom_site_calc_flag
_atom_site_refinement_flags
_atom_site_disorder_assembly
_atom_site_disorder_group
Cu1 Cu -0.21240(4) 0.0000 0.0000 0.02151(14) Uani 1 2 d S . .
C1 C 0.0757(4) 0.9484(3) 0.06262(5) 0.0323(8) Uani 1 1 d . . .
C2 C 0.2036(4) 1.0738(3) 0.05647(5) 0.0339(8) Uani 1 1 d . . .
C3 C 0.3320(4) 1.0825(4) 0.06018(5) 0.0344(8) Uani 1 1 d . . .
C4 C 0.3403(3) 0.9747(4) 0.07016(5) 0.0336(8) Uani 1 1 d . . .
C5 C 0.2146(4) 0.8501(3) 0.07686(5) 0.0322(8) Uani 1 1 d . . .
C6 C 0.1976(4) 1.1809(3) 0.04654(5) 0.0433(9) Uani 1 1 d . . .
H6 H 0.1110 1.1741 0.0438 0.052 Uiso 1 1 calc R . .
C7 C 0.3197(5) 1.2997(4) 0.04049(6) 0.0554(12) Uani 1 1 d . . .
H7 H 0.3155 1.3741 0.0339 0.067 Uiso 1 1 calc R . .
C8 C 0.4445(5) 1.3095(4) 0.04394(6) 0.0560(12) Uani 1 1 d . . .
H8 H 0.5260 1.3910 0.0397 0.067 Uiso 1 1 calc R . .
C9 C 0.4556(4) 1.2027(4) 0.05347(6) 0.0440(10) Uani 1 1 d . . .
C10 C 0.5820(4) 1.2076(5) 0.05752(6) 0.0566(11) Uani 1 1 d . . .
H10 H 0.6656 1.2873 0.0534 0.068 Uiso 1 1 calc R . .
C11 C 0.5873(4) 1.1023(5) 0.06703(6) 0.0553(11) Uani 1 1 d . . .
H11 H 0.6739 1.1081 0.0693 0.066 Uiso 1 1 calc R . .
C12 C 0.4664(4) 0.9846(4) 0.07352(6) 0.0467(10) Uani 1 1 d . . .
H12 H 0.4712 0.9111 0.0803 0.056 Uiso 1 1 calc R . .
C13 C -0.0378(3) 0.7127(3) 0.07702(5) 0.0317(8) Uani 1 1 d . . .
H13A H -0.1151 0.7295 0.0799 0.038 Uiso 1 1 calc R . .
H13B H -0.0244 0.6686 0.0898 0.038 Uiso 1 1 calc R . .
C14 C -0.0703(3) 0.6202(3) 0.05797(5) 0.0283(8) Uani 1 1 d . . .
C15 C -0.0012(4) 0.5611(3) 0.04937(5) 0.0364(8) Uani 1 1 d . . .
H15 H 0.0761 0.5595 0.0553 0.044 Uiso 1 1 calc R . .
C16 C -0.0333(4) 0.4324(4) 0.01426(6) 0.0484(11) Uani 1 1 d . . .
H16 H -0.0743 0.4408 0.0005 0.058 Uiso 1 1 calc R . .
C17 C 0.1197(5) 0.4990(5) 0.01111(10) 0.109(2) Uani 1 1 d . . .
H17A H 0.1593 0.5988 0.0095 0.163 Uiso 1 1 calc R . .
H17B H 0.1387 0.4615 -0.0018 0.163 Uiso 1 1 calc R . .
H17C H 0.1610 0.4802 0.0236 0.163 Uiso 1 1 calc R . .
C18 C -0.0961(3) 0.2798(3) 0.01923(5) 0.0291(8) Uani 1 1 d . . .
C19 C -0.0205(3) -0.1064(3) 0.00776(4) 0.0224(7) Uani 1 1 d . . .
H19 H -0.1016 -0.1832 0.0133 0.027 Uiso 1 1 calc R . .
C20 C 0.1016(3) -0.1102(3) 0.00815(5) 0.0245(7) Uani 1 1 d . . .
H20 H 0.1027 -0.1880 0.0140 0.029 Uiso 1 1 calc R . .
C21 C 0.2222(4) 0.0000 0.0000 0.0229(8) Uani 1 2 d S . .
C22 C 0.3557(3) 0.0000 0.0000 0.0211(9) Uani 1 2 d S . .
C23 C 0.3797(3) -0.0818(3) 0.01409(5) 0.0250(7) Uani 1 1 d . . .
H23 H 0.3105 -0.1395 0.0240 0.030 Uiso 1 1 calc R . .
C24 C 0.5036(3) -0.0791(3) 0.01362(5) 0.0257(7) Uani 1 1 d . . .
H24 H 0.5176 -0.1359 0.0234 0.031 Uiso 1 1 calc R . .
N1 N 0.0890(3) 0.8442(3) 0.07256(4) 0.0285(6) Uani 1 1 d . . .
N2 N -0.1743(3) 0.5974(3) 0.04445(5) 0.0406(8) Uani 1 1 d . . .
N3 N -0.1715(3) 0.5261(3) 0.02801(5) 0.0469(8) Uani 1 1 d . . .
N4 N -0.0648(3) 0.5053(3) 0.03079(4) 0.0359(7) Uani 1 1 d . . .
N5 N -0.0294(3) 0.0000 0.0000 0.0204(8) Uani 1 2 d S . .
N6 N 0.6060(3) 0.0000 0.0000 0.0234(8) Uani 1 2 d S . .
O1 O -0.0386(2) 0.9313(2) 0.05906(4) 0.0443(7) Uani 1 1 d . . .
O2 O 0.2127(3) 0.7519(3) 0.08550(4) 0.0468(7) Uani 1 1 d . . .
O3 O -0.1111(2) 0.2067(2) 0.00283(3) 0.0286(5) Uani 1 1 d . . .
O4 O -0.1253(3) 0.2410(2) 0.03791(4) 0.0473(7) Uani 1 1 d . . .
O5 O -0.2342(2) -0.0331(2) 0.03709(3) 0.0366(6) Uani 1 1 d . . .
H5A H -0.2020 0.0510 0.0398 0.055 Uiso 1 1 d R . .
H5B H -0.1759 -0.0464 0.0435 0.055 Uiso 1 1 d R . .
O1S O 0.3657(4) 0.6974(3) 0.11744(6) 0.0957(12) Uani 1 1 d . . .
H1SA H 0.3291 0.7142 0.1070 0.144 Uiso 1 1 d R . .
H1SB H 0.4357 0.7720 0.1209 0.144 Uiso 1 1 d R . .
O2S O 0.6005(3) 0.9466(3) 0.12682(7) 0.1088(15) Uani 1 1 d . . .
H2SA H 0.6448 0.9277 0.1357 0.163 Uiso 1 1 d R . .
H2SB H 0.6309 0.9345 0.1152 0.163 Uiso 1 1 d R . .
O3S O 0.672(2) 0.8358(10) 0.0833 0.103(7) Uiso 0.25 2 d SP . .

loop_
_atom_site_aniso_label
_atom_site_aniso_U_11
_atom_site_aniso_U_22
_atom_site_aniso_U_33
_atom_site_aniso_U_23
_atom_site_aniso_U_13
_atom_site_aniso_U_12
Cu1 0.0171(2) 0.0207(3) 0.0280(3) -0.0013(2) -0.00064(12) 0.01035(15)
C1 0.043(2) 0.037(2) 0.0233(17) -0.0071(15) -0.0034(16) 0.0243(18)
C2 0.051(2) 0.028(2) 0.0214(17) -0.0074(15) -0.0041(16) 0.0191(19)
C3 0.036(2) 0.034(2) 0.0250(18) -0.0071(15) -0.0003(16) 0.0116(17)
C4 0.035(2) 0.037(2) 0.0237(17) -0.0086(16) -0.0026(14) 0.0150(17)
C5 0.034(2) 0.033(2) 0.0310(19) -0.0044(16) -0.0054(17) 0.0184(18)
C6 0.067(3) 0.038(2) 0.0263(17) -0.0050(15) -0.0093(19) 0.027(2)
C7 0.092(4) 0.032(2) 0.035(2) 0.0014(17) -0.003(2) 0.025(2)
C8 0.067(3) 0.032(2) 0.043(2) -0.0042(19) 0.006(2) 0.006(2)
C9 0.050(2) 0.034(2) 0.032(2) -0.0072(18) 0.0046(18) 0.0083(19)
C10 0.037(2) 0.055(3) 0.052(3) -0.010(2) 0.010(2) 0.003(2)
C11 0.039(2) 0.066(3) 0.049(3) -0.010(2) -0.001(2) 0.017(2)
C12 0.039(2) 0.053(3) 0.046(2) -0.008(2) -0.0028(18) 0.022(2)
C13 0.0279(18) 0.0347(18) 0.0301(18) 0.0022(15) 0.0020(14) 0.0138(17)
C14 0.0252(19) 0.0270(18) 0.0295(18) 0.0060(14) 0.0021(15) 0.0106(16)
C15 0.037(2) 0.035(2) 0.040(2) -0.0020(17) -0.0065(19) 0.0200(19)
C16 0.069(3) 0.033(2) 0.033(2) -0.0008(17) 0.015(2) 0.017(2)
C17 0.080(4) 0.056(3) 0.145(5) -0.029(3) 0.074(4) 0.000(3)
C18 0.0273(19) 0.0297(19) 0.032(2) -0.0065(16) -0.0034(16) 0.0158(16)
C19 0.0186(16) 0.0228(16) 0.0258(16) -0.0004(13) 0.0009(12) 0.0103(14)
C20 0.0271(18) 0.0254(18) 0.0239(16) 0.0005(14) -0.0025(14) 0.0152(15)
C21 0.0225(16) 0.026(2) 0.0213(19) -0.004(2) -0.0019(10) 0.0132(12)
C22 0.0210(16) 0.022(2) 0.021(2) -0.004(2) -0.0020(10) 0.0109(12)
C23 0.0207(17) 0.0261(18) 0.0256(17) 0.0015(14) 0.0016(13) 0.0098(15)
C24 0.0232(18) 0.0282(18) 0.0270(17) 0.0069(15) 0.0003(14) 0.0140(15)
N1 0.0326(16) 0.0285(16) 0.0262(14) -0.0024(12) -0.0034(12) 0.0166(14)
N2 0.0389(19) 0.0316(17) 0.0514(19) -0.0095(15) -0.0151(15) 0.0178(15)
N3 0.055(2) 0.0386(19) 0.050(2) -0.0056(16) -0.0180(16) 0.0261(17)
N4 0.0432(19) 0.0257(16) 0.0341(16) -0.0017(13) 0.0005(15) 0.0138(14)
N5 0.0193(14) 0.0217(19) 0.0210(17) -0.0017(16) -0.0008(8) 0.0109(9)
N6 0.0203(13) 0.027(2) 0.0250(18) 0.0013(17) 0.0006(9) 0.0136(10)
O1 0.0429(16) 0.0487(16) 0.0507(16) -0.0010(12) -0.0112(12) 0.0299(13)
O2 0.0463(15) 0.0423(17) 0.0567(17) 0.0060(13) -0.0086(14) 0.0257(14)
O3 0.0288(12) 0.0291(12) 0.0309(12) -0.0005(11) 0.0018(11) 0.0168(11)
O4 0.078(2) 0.0362(16) 0.0282(14) 0.0017(11) 0.0061(13) 0.0284(15)
O5 0.0360(14) 0.0384(14) 0.0412(13) -0.0065(11) -0.0095(11) 0.0231(12)
O1S 0.103(3) 0.076(2) 0.096(3) 0.016(2) -0.041(2) 0.036(2)
O2S 0.074(2) 0.071(3) 0.181(4) 0.024(2) -0.044(3) 0.037(2)

loop_
_atom_type_symbol
_atom_type_description
_atom_type_scat_dispersion_real
_atom_type_scat_dispersion_imag
_atom_type_scat_source
C C 0.0033 0.0016 'International Tables Vol C Tables 4.2.6.8 and 6.1.1.4'
H H 0.0000 0.0000 'International Tables Vol C Tables 4.2.6.8 and 6.1.1.4'
N N 0.0061 0.0033 'International Tables Vol C Tables 4.2.6.8 and 6.1.1.4'
O O 0.0106 0.0060 'International Tables Vol C Tables 4.2.6.8 and 6.1.1.4'
Cu Cu 0.3201 1.2651 'International Tables Vol C Tables 4.2.6.8 and 6.1.1.4'

loop_
_geom_angle_atom_site_label_1
_geom_angle_atom_site_label_2
_geom_angle_atom_site_label_3
_geom_angle
_geom_angle_site_symmetry_1
_geom_angle_site_symmetry_3
_geom_angle_publ_flag
O3 Cu1 O3 178.67(11) . 8 ?
O3 Cu1 N6 89.34(6) . 1_455 ?
O3 Cu1 N6 89.34(6) 8 1_455 ?
O3 Cu1 N5 90.66(6) . . ?
O3 Cu1 N5 90.66(6) 8 . ?
N6 Cu1 N5 180.0 1_455 . ?
O3 Cu1 O5 87.14(8) . 8 ?
O3 Cu1 O5 92.83(8) 8 8 ?
N6 Cu1 O5 88.57(5) 1_455 8 ?
N5 Cu1 O5 91.43(5) . 8 ?
O3 Cu1 O5 92.82(8) . . ?
O3 Cu1 O5 87.14(8) 8 . ?
N6 Cu1 O5 88.56(5) 1_455 . ?
N5 Cu1 O5 91.44(5) . . ?
O5 Cu1 O5 177.13(11) 8 . ?
O3 Cu1 O4 40.63(7) . . ?
O3 Cu1 O4 139.13(7) 8 . ?
N6 Cu1 O4 83.59(5) 1_455 . ?
N5 Cu1 O4 96.41(5) . . ?
O5 Cu1 O4 126.99(7) 8 . ?
O5 Cu1 O4 52.60(7) . . ?
O1 C1 N1 119.6(3) . . ?
O1 C1 C2 123.3(3) . . ?
N1 C1 C2 117.1(3) . . ?
C6 C2 C3 120.3(4) . . ?
C6 C2 C1 120.0(4) . . ?
C3 C2 C1 119.7(3) . . ?
C4 C3 C2 121.2(3) . . ?
C4 C3 C9 119.4(3) . . ?
C2 C3 C9 119.4(3) . . ?
C12 C4 C3 120.3(4) . . ?
C12 C4 C5 119.5(4) . . ?
C3 C4 C5 120.1(3) . . ?
O2 C5 N1 118.6(3) . . ?
O2 C5 C4 124.3(3) . . ?
N1 C5 C4 117.1(3) . . ?
C2 C6 C7 119.8(4) . . ?
C2 C6 H6 120.1 . . ?
C7 C6 H6 120.1 . . ?
C8 C7 C6 120.6(4) . . ?
C8 C7 H7 119.7 . . ?
C6 C7 H7 119.7 . . ?
C7 C8 C9 121.7(4) . . ?
C7 C8 H8 119.2 . . ?
C9 C8 H8 119.2 . . ?
C8 C9 C10 124.1(4) . . ?
C8 C9 C3 118.2(4) . . ?
C10 C9 C3 117.7(4) . . ?
C11 C10 C9 121.8(4) . . ?
C11 C10 H10 119.1 . . ?
C9 C10 H10 119.1 . . ?
C10 C11 C12 120.5(4) . . ?
C10 C11 H11 119.8 . . ?
C12 C11 H11 119.8 . . ?
C4 C12 C11 120.3(4) . . ?
C4 C12 H12 119.9 . . ?
C11 C12 H12 119.9 . . ?
N1 C13 C14 108.7(3) . . ?
N1 C13 H13A 109.9 . . ?
C14 C13 H13A 109.9 . . ?
N1 C13 H13B 109.9 . . ?
C14 C13 H13B 109.9 . . ?
H13A C13 H13B 108.3 . . ?
N2 C14 C15 107.9(3) . . ?
N2 C14 C13 120.9(3) . . ?
C15 C14 C13 130.7(3) . . ?
N4 C15 C14 105.7(3) . . ?
N4 C15 H15 127.1 . . ?
C14 C15 H15 127.1 . . ?
N4 C16 C17 110.4(3) . . ?
N4 C16 C18 112.2(3) . . ?
C17 C16 C18 110.9(3) . . ?
N4 C16 H16 107.7 . . ?
C17 C16 H16 107.7 . . ?
C18 C16 H16 107.7 . . ?
C16 C17 H17A 109.5 . . ?
C16 C17 H17B 109.5 . . ?
H17A C17 H17B 109.5 . . ?
C16 C17 H17C 109.5 . . ?
H17A C17 H17C 109.5 . . ?
H17B C17 H17C 109.5 . . ?
O4 C18 O3 127.6(3) . . ?
O4 C18 C16 118.9(3) . . ?
O3 C18 C16 113.5(3) . . ?
N5 C19 C20 123.2(3) . . ?
N5 C19 H19 118.4 . . ?
C20 C19 H19 118.4 . . ?
C19 C20 C21 120.0(3) . . ?
C19 C20 H20 120.0 . . ?
C21 C20 H20 120.0 . . ?
C20 C21 C20 116.4(4) 8 . ?
C20 C21 C22 121.8(2) 8 . ?
C20 C21 C22 121.8(2) . . ?
C23 C22 C23 117.0(4) 8 . ?
C23 C22 C21 121.52(19) 8 . ?
C23 C22 C21 121.52(19) . . ?
C24 C23 C22 119.9(3) . . ?
C24 C23 H23 120.1 . . ?
C22 C23 H23 120.1 . . ?
N6 C24 C23 123.2(3) . . ?
N6 C24 H24 118.4 . . ?
C23 C24 H24 118.4 . . ?
C1 N1 C5 124.8(3) . . ?
C1 N1 C13 117.9(3) . . ?
C5 N1 C13 117.0(3) . . ?
N3 N2 C14 108.8(3) . . ?
N2 N3 N4 107.5(3) . . ?
N3 N4 C15 110.1(3) . . ?
N3 N4 C16 119.4(3) . . ?
C15 N4 C16 130.5(3) . . ?
C19 N5 C19 117.2(3) 8 . ?
C19 N5 Cu1 121.39(17) 8 . ?
C19 N5 Cu1 121.38(17) . . ?
C24 N6 C24 116.9(4) 8 . ?
C24 N6 Cu1 121.57(18) 8 1_655 ?
C24 N6 Cu1 121.57(18) . 1_655 ?
C18 O3 Cu1 129.0(2) . . ?
C18 O4 Cu1 62.19(18) . . ?
Cu1 O5 H5A 94.1 . . ?
Cu1 O5 H5B 118.1 . . ?
H5A O5 H5B 99.6 . . ?
H1SA O1S H1SB 107.2 . . ?
H2SA O2S H2SB 101.1 . . ?

loop_
_geom_bond_atom_site_label_1
_geom_bond_atom_site_label_2
_geom_bond_distance
_geom_bond_site_symmetry_2
_geom_bond_publ_flag
Cu1 O3 2.013(2) . ?
Cu1 O3 2.013(2) 8 ?
Cu1 N6 2.034(3) 1_455 ?
Cu1 N5 2.049(3) . ?
Cu1 O5 2.339(2) 8 ?
Cu1 O5 2.339(2) . ?
Cu1 O4 3.348(2) . ?
C1 O1 1.216(4) . ?
C1 N1 1.394(4) . ?
C1 C2 1.470(5) . ?
C2 C6 1.382(5) . ?
C2 C3 1.410(5) . ?
C3 C4 1.403(5) . ?
C3 C9 1.428(5) . ?
C4 C12 1.377(5) . ?
C4 C5 1.462(5) . ?
C5 O2 1.216(4) . ?
C5 N1 1.401(4) . ?
C6 C7 1.401(6) . ?
C6 H6 0.9500 . ?
C7 C8 1.363(6) . ?
C7 H7 0.9500 . ?
C8 C9 1.396(6) . ?
C8 H8 0.9500 . ?
C9 C10 1.412(5) . ?
C10 C11 1.349(6) . ?
C10 H10 0.9500 . ?
C11 C12 1.396(5) . ?
C11 H11 0.9500 . ?
C12 H12 0.9500 . ?
C13 N1 1.474(4) . ?
C13 C14 1.498(4) . ?
C13 H13A 0.9900 . ?
C13 H13B 0.9900 . ?
C14 N2 1.355(4) . ?
C14 C15 1.356(4) . ?
C15 N4 1.341(4) . ?
C15 H15 0.9500 . ?
C16 N4 1.464(4) . ?
C16 C17 1.501(6) . ?
C16 C18 1.520(5) . ?
C16 H16 1.0000 . ?
C17 H17A 0.9800 . ?
C17 H17B 0.9800 . ?
C17 H17C 0.9800 . ?
C18 O4 1.231(4) . ?
C18 O3 1.269(4) . ?
C19 N5 1.335(3) . ?
C19 C20 1.389(4) . ?
C19 H19 0.9500 . ?
C20 C21 1.393(4) . ?
C20 H20 0.9500 . ?
C21 C20 1.393(4) 8 ?
C21 C22 1.496(5) . ?
C22 C23 1.390(4) 8 ?
C22 C23 1.390(4) . ?
C23 C24 1.373(4) . ?
C23 H23 0.9500 . ?
C24 N6 1.344(3) . ?
C24 H24 0.9500 . ?
N2 N3 1.310(4) . ?
N3 N4 1.338(4) . ?
N5 C19 1.335(3) 8 ?
N6 C24 1.344(3) 8 ?
N6 Cu1 2.034(3) 1_655 ?
O5 H5A 0.8400 . ?
O5 H5B 0.8398 . ?
O1S H1SA 0.8399 . ?
O1S H1SB 0.8400 . ?
O2S H2SA 0.8397 . ?
O2S H2SB 0.8401 . ?

loop_
_geom_hbond_atom_site_label_D
_geom_hbond_atom_site_label_H
_geom_hbond_atom_site_label_A
_geom_hbond_distance_DH
_geom_hbond_distance_HA
_geom_hbond_distance_DA
_geom_hbond_angle_DHA
_geom_hbond_site_symmetry_A
O5 H5A O4 0.84 1.86 2.677(3) 165 .
O5 H5B O1 0.84 1.94 2.778(3) 177 1_545
O1S H1SA O2 0.84 2.06 2.887(4) 169 .
O1S H1SB O2S 0.84 1.94 2.776(5) 176 .
O2S H2SB O3S 0.84 2.43 3.246(6) 165 .
O2S H2SA O3 0.84 2.24 2.992(4) 150 6_665
O2S H2SA O5 0.84 2.45 3.043(4) 128 12_665

loop_
_geom_torsion_atom_site_label_1
_geom_torsion_atom_site_label_2
_geom_torsion_atom_site_label_3
_geom_torsion_atom_site_label_4
_geom_torsion
_geom_torsion_site_symmetry_1
_geom_torsion_site_symmetry_2
_geom_torsion_site_symmetry_3
_geom_torsion_site_symmetry_4
_geom_torsion_publ_flag
O1 C1 C2 C6 1.4(5) . . . . ?
N1 C1 C2 C6 179.9(3) . . . . ?
O1 C1 C2 C3 -176.7(3) . . . . ?
N1 C1 C2 C3 1.8(4) . . . . ?
C6 C2 C3 C4 -179.7(3) . . . . ?
C1 C2 C3 C4 -1.6(5) . . . . ?
C6 C2 C3 C9 -0.4(5) . . . . ?
C1 C2 C3 C9 177.8(3) . . . . ?
C2 C3 C4 C12 179.5(3) . . . . ?
C9 C3 C4 C12 0.2(5) . . . . ?
C2 C3 C4 C5 0.2(5) . . . . ?
C9 C3 C4 C5 -179.2(3) . . . . ?
C12 C4 C5 O2 0.3(5) . . . . ?
C3 C4 C5 O2 179.7(3) . . . . ?
C12 C4 C5 N1 -178.4(3) . . . . ?
C3 C4 C5 N1 0.9(4) . . . . ?
C3 C2 C6 C7 -1.2(5) . . . . ?
C1 C2 C6 C7 -179.3(3) . . . . ?
C2 C6 C7 C8 1.3(5) . . . . ?
C6 C7 C8 C9 0.1(6) . . . . ?
C7 C8 C9 C10 -179.6(4) . . . . ?
C7 C8 C9 C3 -1.7(5) . . . . ?
C4 C3 C9 C8 -178.9(3) . . . . ?
C2 C3 C9 C8 1.8(5) . . . . ?
C4 C3 C9 C10 -0.8(5) . . . . ?
C2 C3 C9 C10 179.9(3) . . . . ?
C8 C9 C10 C11 179.2(4) . . . . ?
C3 C9 C10 C11 1.2(6) . . . . ?
C9 C10 C11 C12 -1.0(6) . . . . ?
C3 C4 C12 C11 0.1(5) . . . . ?
C5 C4 C12 C11 179.4(3) . . . . ?
C10 C11 C12 C4 0.3(6) . . . . ?
N1 C13 C14 N2 -105.2(3) . . . . ?
N1 C13 C14 C15 65.7(4) . . . . ?
N2 C14 C15 N4 0.5(4) . . . . ?
C13 C14 C15 N4 -171.3(3) . . . . ?
N4 C16 C18 O4 -22.5(5) . . . . ?
C17 C16 C18 O4 101.5(4) . . . . ?
N4 C16 C18 O3 158.0(3) . . . . ?
C17 C16 C18 O3 -78.0(4) . . . . ?
N5 C19 C20 C21 -0.6(4) . . . . ?
C19 C20 C21 C20 0.26(19) . . . 8 ?
C19 C20 C21 C22 -179.73(19) . . . . ?
C20 C21 C22 C23 -22.5(2) 8 . . 8 ?
C20 C21 C22 C23 157.5(2) . . . 8 ?
C20 C21 C22 C23 157.5(2) 8 . . . ?
C20 C21 C22 C23 -22.5(2) . . . . ?
C23 C22 C23 C24 0.0(2) 8 . . . ?
C21 C22 C23 C24 180.0(2) . . . . ?
C22 C23 C24 N6 0.0(4) . . . . ?
O1 C1 N1 C5 177.9(3) . . . . ?
C2 C1 N1 C5 -0.7(4) . . . . ?
O1 C1 N1 C13 4.2(4) . . . . ?
C2 C1 N1 C13 -174.4(3) . . . . ?
O2 C5 N1 C1 -179.5(3) . . . . ?
C4 C5 N1 C1 -0.7(4) . . . . ?
O2 C5 N1 C13 -5.7(4) . . . . ?
C4 C5 N1 C13 173.1(3) . . . . ?
C14 C13 N1 C1 88.9(3) . . . . ?
C14 C13 N1 C5 -85.3(3) . . . . ?
C15 C14 N2 N3 0.3(4) . . . . ?
C13 C14 N2 N3 173.1(3) . . . . ?
C14 N2 N3 N4 -1.0(4) . . . . ?
N2 N3 N4 C15 1.4(4) . . . . ?
N2 N3 N4 C16 -177.6(3) . . . . ?
C14 C15 N4 N3 -1.2(4) . . . . ?
C14 C15 N4 C16 177.6(3) . . . . ?
C17 C16 N4 N3 139.6(4) . . . . ?
C18 C16 N4 N3 -96.1(4) . . . . ?
C17 C16 N4 C15 -39.1(5) . . . . ?
C18 C16 N4 C15 85.2(4) . . . . ?
C20 C19 N5 C19 0.3(2) . . . 8 ?
C20 C19 N5 Cu1 -179.7(2) . . . . ?
O3 Cu1 N5 C19 -30.20(15) . . . 8 ?
O3 Cu1 N5 C19 149.81(15) 8 . . 8 ?
O5 Cu1 N5 C19 56.96(15) 8 . . 8 ?
O5 Cu1 N5 C19 -123.04(15) . . . 8 ?
O4 Cu1 N5 C19 -70.52(15) . . . 8 ?
O3 Cu1 N5 C19 149.79(15) . . . . ?
O3 Cu1 N5 C19 -30.20(15) 8 . . . ?
O5 Cu1 N5 C19 -123.05(15) 8 . . . ?
O5 Cu1 N5 C19 56.95(15) . . . . ?
O4 Cu1 N5 C19 109.47(15) . . . . ?
C23 C24 N6 C24 0.0(2) . . . 8 ?
C23 C24 N6 Cu1 180.0(2) . . . 1_655 ?
O4 C18 O3 Cu1 10.2(5) . . . . ?
C16 C18 O3 Cu1 -170.3(2) . . . . ?
N6 Cu1 O3 C18 76.4(2) 1_455 . . . ?
N5 Cu1 O3 C18 -103.6(2) . . . . ?
O5 Cu1 O3 C18 165.0(3) 8 . . . ?
O5 Cu1 O3 C18 -12.2(3) . . . . ?
O4 Cu1 O3 C18 -4.6(2) . . . . ?
O3 C18 O4 Cu1 -5.4(3) . . . . ?
C16 C18 O4 Cu1 175.2(4) . . . . ?
O3 Cu1 O4 C18 4.1(2) . . . . ?
O3 Cu1 O4 C18 -173.9(2) 8 . . . ?
N6 Cu1 O4 C18 -92.4(2) 1_455 . . . ?
N5 Cu1 O4 C18 87.6(2) . . . . ?
O5 Cu1 O4 C18 -9.0(2) 8 . . . ?
O5 Cu1 O4 C18 174.5(2) . . . . ?
